data_1564774
loop_
_publ_author_name
'Turner, Gemma F.'
'McKellar, Scott C.'
'Allan, David R.'
'Cheetham, Anthony K.'
'Henke, Sebastian'
'Moggach, Stephen A.'

_publ_section_title
;
 Guest-mediated phase transitions in a flexible pillared-layered
 metal--organic framework under high-pressure
;
_journal_name_full 'Chemical Science'
_journal_paper_doi 10.1039/D1SC03108B
_journal_year 2021
_chemical_formula_moiety '(C22 H20 N2 O8 Zn2)n . 2 (C6 H6)'
_chemical_formula_sum 'C34 H38 N2 O8 Zn2'
_chemical_formula_weight 733.44
_space_group_IT_number 65
_space_group_name_Hall '-C 2 2'
_space_group_name_H-M_alt 'C m m m'
_symmetry_cell_setting orthorhombic
_symmetry_space_group_name_Hall '-C 2 2'
_symmetry_space_group_name_H-M 'C m m m'
_atom_sites_solution_hydrogens difmap
_atom_sites_solution_primary other
_audit_creation_date 2021-05-26
_audit_creation_method CRYSTALS_ver_14.61_build_6999
_audit_update_record
;
2021-06-03 deposited with the CCDC.	2021-09-29 downloaded from the CCDC.
;
_cell_angle_alpha 90
_cell_angle_beta 90
_cell_angle_gamma 90
_cell_formula_units_Z 2
_cell_length_a 13.6785(13)
_cell_length_b 16.9282(15)
_cell_length_c 9.6888(8)
_cell_measurement_reflns_used 2140
_cell_measurement_temperature 298
_cell_measurement_theta_max 23
_cell_measurement_theta_min 3
_cell_volume 2243.5(3)
_computing_cell_refinement 'Apex2 (Bruker AXS, 2006)'
_computing_data_collection 'Apex2 (Bruker AXS, 2006)'
_computing_data_reduction 'Apex2 (Bruker AXS, 2006)'
_computing_molecular_graphics 'CAMERON (Watkin et al., 1996)'
_computing_publication_material 'CRYSTALS (Betteridge et al., 2003)'
_computing_structure_refinement 'CRYSTALS (Betteridge et al., 2003)'
_computing_structure_solution 'Superflip (Palatinus & Chapuis, 2007)'
_diffrn_ambient_pressure 150000
_diffrn_ambient_temperature 298
_diffrn_measured_fraction_theta_full 0.784
_diffrn_measured_fraction_theta_max 0.722
_diffrn_measurement_device Area
_diffrn_measurement_device_type 'Bruker Kappa Apex2'
_diffrn_measurement_method \w
_diffrn_radiation_monochromator graphite
_diffrn_radiation_type 'Mo K\a'
_diffrn_radiation_wavelength 0.71073
_diffrn_reflns_av_R_equivalents 0.068
_diffrn_reflns_av_unetI/netI 0.097
_diffrn_reflns_limit_h_max 13
_diffrn_reflns_limit_h_min -14
_diffrn_reflns_limit_k_max 17
_diffrn_reflns_limit_k_min -16
_diffrn_reflns_limit_l_max 10
_diffrn_reflns_limit_l_min -10
_diffrn_reflns_number 3438
_diffrn_reflns_theta_full 17.457
_diffrn_reflns_theta_max 23.275
_diffrn_reflns_theta_min 3.196
_diffrn_standards_number 0
_exptl_absorpt_coefficient_mu 1.108
_exptl_absorpt_correction_T_max 0.95
_exptl_absorpt_correction_T_min 0.58
_exptl_absorpt_correction_type multi-scan
_exptl_absorpt_process_details 'SADABS (Siemens, 1996)'
_exptl_crystal_colour colourless
_exptl_crystal_density_diffrn 1.086
_exptl_crystal_density_meas ?
_exptl_crystal_density_method 'not measured'
_exptl_crystal_description plate
_exptl_crystal_F_000 760
_exptl_crystal_size_max 0.150
_exptl_crystal_size_mid 0.150
_exptl_crystal_size_min 0.050
_refine_diff_density_max 0.68
_refine_diff_density_min -1.02
_refine_ls_extinction_method None
_refine_ls_goodness_of_fit_ref 1.0115
_refine_ls_hydrogen_treatment mixed
_refine_ls_matrix_type full
_refine_ls_number_parameters 91
_refine_ls_number_reflns 667
_refine_ls_number_restraints 185
_refine_ls_R_factor_all 0.1048
_refine_ls_R_factor_gt 0.0840
_refine_ls_shift/su_max 0.0075935
_refine_ls_shift/su_mean 0.0001723
_refine_ls_structure_factor_coef Fsqd
_refine_ls_weighting_details
;
 Method= Modified Sheldrick 
 w=1/[\s^2^(F^2^) + ( 0.12P)^2^ +43.74P] 
 ,where P=(max(Fo^2^,0) + 2Fc^2^)/3 
;
_refine_ls_weighting_scheme calc
_refine_ls_wR_factor_all 0.3533
_refine_ls_wR_factor_gt 0.3163
_refine_ls_wR_factor_ref 0.2097
_reflns_limit_h_max 14
_reflns_limit_h_min 0
_reflns_limit_k_max 17
_reflns_limit_k_min 0
_reflns_limit_l_max 10
_reflns_limit_l_min 0
_reflns_number_gt 572
_reflns_number_total 682
_reflns_threshold_expression I>2.0\s(I)
_oxford_diffrn_Wilson_B_factor 0.72
_oxford_diffrn_Wilson_scale 323.38
_oxford_refine_ls_r_factor_ref 0.0824
_oxford_refine_ls_scale 0.1262(3)
_oxford_reflns_number_all 682
_cod_data_source_file d1sc03108b2.cif
_cod_data_source_block 3_Ben_015GPa
_cod_depositor_comments
;
The following automatic conversions were performed:

data item '_exptl_crystal_density_meas' value 'not measured' was
changed to '?' -- the value is perceived as not measured.

Automatic conversion script
Id: cif_fix_values 7556 2019-12-06 15:28:31Z antanas 
;
_cod_original_sg_symbol_Hall '-C 2 2 '
_cod_original_sg_symbol_H-M 'C m m m '
_cod_database_code 1564774
_oxford_refine_reflns_threshold_expression_ref I>-10.0\s(I)

loop_
_symmetry_equiv_pos_as_xyz
x,y,z
-x,-y,-z
x+1/2,y+1/2,z
-x+1/2,-y+1/2,-z
-x,y,z
x,-y,-z
-x+1/2,y+1/2,z
x+1/2,-y+1/2,-z
x,-y,z
-x,y,-z
x+1/2,-y+1/2,z
-x+1/2,y+1/2,-z
-x,-y,z
x,y,-z
-x+1/2,-y+1/2,z
x+1/2,y+1/2,-z

loop_
_atom_site_label
_atom_site_type_symbol
_atom_site_fract_x
_atom_site_fract_y
_atom_site_fract_z
_atom_site_U_iso_or_equiv
_atom_site_occupancy
_atom_site_adp_type
_atom_site_refinement_flags_posn
_atom_site_refinement_flags_adp
_atom_site_refinement_flags_occupancy
_atom_site_disorder_assembly
_atom_site_disorder_group
_atom_site_attached_hydrogens
Zn1 Zn 0.0000 0.0000 0.15262(16) 0.0206 1.0000 Uani S T . . . .
O1 O 0.1017(5) 0.0841(3) 0.1155(6) 0.0525 1.0000 Uani D U . . . .
C1 C 0.1263(9) 0.1116(6) 0.0000 0.0346 1.0000 Uani DS TU . . . .
C2 C 0.1909(9) 0.1824(6) 0.0000 0.0350 1.0000 Uani DS TU . . . .
C3 C 0.2189(8) 0.2171(6) 0.1225(9) 0.0657 1.0000 Uani D U . . . .
N1 N 0.0000 0.0000 0.3700(11) 0.0241 1.0000 Uani DS TU . . . .
C5 C 0.0739(14) 0.0544(12) 0.420(2) 0.0364 0.3750 Uani D U . . . .
C4 C 0.101(2) -0.0000 0.418(3) 0.0365 0.3750 Uani DS TU . . . .
C7 C 0.400(4) 0.0000 -0.0000 0.1947 1.0000 Uani DS TU . . . .
C8 C 0.4499(13) 0.0696(15) 0.0000 0.1968 1.0000 Uani DS TU . . . .
C9 C 0.5000 0.1979(5) 0.358(2) 0.2458 0.5000 Uani DS TU . . . .
C10 C 0.5857(18) 0.1977(3) 0.428(2) 0.2480 0.5000 Uani D U . . . .
C6 C -0.0000 0.0798(15) 0.421(3) 0.0370 0.3750 Uani DS TU . . . .
H61 H 0.0644 0.1073 0.3893 0.0497 0.3750 Uiso R . . . . .
H62 H -0.0502 0.1073 0.3893 0.0497 0.3750 Uiso R . . . . .
H51 H 0.0583 0.1064 0.3858 0.0481 0.3750 Uiso R . . . . .
H52 H 0.1395 0.0374 0.3839 0.0481 0.3750 Uiso . . . . . .
H41 H 0.1329 0.0463 0.3821 0.0328 0.3750 Uiso . . . . . .
H42 H 0.1301 -0.0448 0.3840 0.0328 0.3750 Uiso R . . . . .
H31 H 0.1943 0.1971 0.2073 0.0745 1.0000 Uiso R . . . . .
H71 H 0.3301 -0.0000 0.0000 0.2328 1.0000 Uiso RS . . . . .
H81 H 0.4159 0.1185 -0.0000 0.2360 1.0000 Uiso RS . . . . .
H91 H 0.5000 0.1982 0.2602 0.2852 0.5000 Uiso RS . . . . .
H101 H 0.6458 0.1976 0.3793 0.2894 0.5000 Uiso R . . . . .

loop_
_atom_site_aniso_label
_atom_site_aniso_U_11
_atom_site_aniso_U_22
_atom_site_aniso_U_33
_atom_site_aniso_U_23
_atom_site_aniso_U_13
_atom_site_aniso_U_12
Zn1 0.0321(13) 0.0161(10) 0.0137(11) 0.0000 0.0000 0.0000
O1 0.082(5) 0.040(4) 0.035(4) 0.003(2) 0.001(3) -0.038(3)
C1 0.040(7) 0.033(6) 0.030(4) 0.0000 0.0000 -0.013(4)
C2 0.042(7) 0.037(6) 0.027(4) 0.0000 0.0000 -0.017(4)
C3 0.093(8) 0.078(7) 0.026(5) 0.000(3) 0.001(5) -0.064(6)
N1 0.025(7) 0.037(7) 0.010(5) 0.0000 0.0000 0.0000
C5 0.039(9) 0.053(9) 0.017(7) 0.000(7) 0.006(7) -0.019(5)
C4 0.022(8) 0.071(11) 0.016(10) 0.0000 0.004(5) 0.0000
C7 0.21(3) 0.16(3) 0.22(3) 0.0000 0.0000 0.0000
C8 0.22(4) 0.14(3) 0.22(3) 0.0000 0.0000 0.009(7)
C9 0.28(7) 0.22(4) 0.23(6) 0.02(3) 0.0000 0.0000
C10 0.27(7) 0.23(3) 0.24(6) 0.017(15) 0.005(8) -0.05(2)
C6 0.059(12) 0.032(8) 0.020(10) 0.005(6) 0.0000 0.0000

loop_
_atom_type_symbol
_atom_type_scat_dispersion_real
_atom_type_scat_dispersion_imag
_atom_type_scat_Cromer_Mann_a1
_atom_type_scat_Cromer_Mann_b1
_atom_type_scat_Cromer_Mann_a2
_atom_type_scat_Cromer_Mann_b2
_atom_type_scat_Cromer_Mann_a3
_atom_type_scat_Cromer_Mann_b3
_atom_type_scat_Cromer_Mann_a4
_atom_type_scat_Cromer_Mann_b4
_atom_type_scat_Cromer_Mann_c
_atom_type_scat_source
C 0.0033 0.0016 2.3100 20.8439 1.0200 10.2075 1.5886 0.5687 0.8650 51.6512 0.2156 'International Tables Vol C 4.2.6.8 and 6.1.1.4'
H 0.0000 0.0000 0.4930 10.5109 0.3229 26.1257 0.1402 3.1424 0.0408 57.7998 0.0030 'International Tables Vol C 4.2.6.8 and 6.1.1.4'
N 0.0061 0.0033 12.2126 0.0057 3.1322 9.8933 2.0125 28.9975 1.1663 0.5826 -11.5290 'International Tables Vol C 4.2.6.8 and 6.1.1.4'
O 0.0106 0.0060 3.0485 13.2771 2.2868 5.7011 1.5463 0.3239 0.8670 32.9089 0.2508 'International Tables Vol C 4.2.6.8 and 6.1.1.4'
Zn 0.2839 1.4301 14.0743 3.2655 7.0318 0.2333 5.1652 10.3163 2.4100 58.7097 1.3041 'International Tables Vol C 4.2.6.8 and 6.1.1.4'

loop_
_geom_angle_atom_site_label_1
_geom_angle_site_symmetry_1
_geom_angle_atom_site_label_2
_geom_angle_site_symmetry_2
_geom_angle_atom_site_label_3
_geom_angle_site_symmetry_3
_geom_angle
_geom_angle_publ_flag
Zn1 2_555 Zn1 . O1 5_555 79.74(16) yes
Zn1 2_555 Zn1 . O1 9_555 79.74(16) yes
O1 5_555 Zn1 . O1 9_555 159.5(3) yes
Zn1 2_555 Zn1 . O1 13_555 79.74(16) yes
O1 5_555 Zn1 . O1 13_555 89.5(4) yes
O1 9_555 Zn1 . O1 13_555 86.9(4) yes
Zn1 2_555 Zn1 . O1 . 79.74(16) yes
O1 5_555 Zn1 . O1 . 86.9(4) yes
O1 9_555 Zn1 . O1 . 89.5(4) yes
O1 13_555 Zn1 . O1 . 159.5(3) yes
Zn1 2_555 Zn1 . N1 . 179.99 yes
O1 5_555 Zn1 . N1 . 100.26(16) yes
O1 9_555 Zn1 . N1 . 100.26(16) yes
O1 13_555 Zn1 . N1 . 100.26(16) yes
O1 . Zn1 . N1 . 100.26(16) yes
Zn1 . O1 . C1 . 127.1(6) yes
O1 . C1 . O1 14_555 125.5(9) yes
O1 . C1 . C2 . 117.2(5) yes
O1 14_555 C1 . C2 . 117.2(5) yes
C1 . C2 . C3 14_555 120.5(5) yes
C1 . C2 . C3 . 120.5(5) yes
C3 14_555 C2 . C3 . 118.8(9) yes
C3 15_555 C3 . C2 . 120.5(5) yes
C3 15_555 C3 . H31 . 119.9 no
C2 . C3 . H31 . 119.6 no
C4 5_555 N1 . C5 5_555 40.0(10) yes
C4 5_555 N1 . C5 13_555 40.0(10) yes
C5 5_555 N1 . C5 13_555 79(2) yes
C4 5_555 N1 . C5 9_555 123.9(14) yes
C5 5_555 N1 . C5 9_555 141.3(19) yes
C5 13_555 N1 . C5 9_555 88.5(20) yes
C4 5_555 N1 . C6 9_555 83.8(6) yes
C5 5_555 N1 . C6 9_555 118.9(13) yes
C5 13_555 N1 . C6 9_555 44.8(10) yes
C5 9_555 N1 . C6 9_555 44.8(10) yes
C4 5_555 N1 . Zn1 . 108.4(13) yes
C5 5_555 N1 . Zn1 . 109.3(9) yes
C5 13_555 N1 . Zn1 . 109.3(9) yes
C5 9_555 N1 . Zn1 . 109.3(9) yes
C6 9_555 N1 . Zn1 . 110.0(13) yes
C4 5_555 N1 . C5 . 123.9(14) yes
C5 5_555 N1 . C5 . 88.5(20) yes
C5 13_555 N1 . C5 . 141.3(19) yes
C5 9_555 N1 . C5 . 79(2) yes
C6 9_555 N1 . C5 . 118.9(13) yes
C4 5_555 N1 . C4 . 143(3) yes
C5 5_555 N1 . C4 . 123.9(14) yes
C5 13_555 N1 . C4 . 123.9(14) yes
C5 9_555 N1 . C4 . 40.0(10) yes
C6 9_555 N1 . C4 . 83.8(6) yes
C4 5_555 N1 . C6 . 83.8(6) yes
C5 5_555 N1 . C6 . 44.8(10) yes
C5 13_555 N1 . C6 . 118.9(13) yes
C5 9_555 N1 . C6 . 118.9(13) yes
C6 9_555 N1 . C6 . 140(3) yes
Zn1 . N1 . C5 . 109.3(9) yes
Zn1 . N1 . C4 . 108.4(13) yes
C5 . N1 . C4 . 40.0(10) yes
Zn1 . N1 . C6 . 110.0(13) yes
C5 . N1 . C6 . 44.8(10) yes
C4 . N1 . C6 . 83.8(6) yes
C5 14_556 C5 . N1 . 109.3(9) yes
C5 14_556 C5 . H62 5_555 107.1 no
N1 . C5 . H62 5_555 104.3 no
C5 14_556 C5 . H42 9_555 113.7 no
N1 . C5 . H42 9_555 111.8 no
H62 5_555 C5 . H42 9_555 110.0 no
C5 14_556 C5 . C5 9_555 90.000(7) yes
N1 . C5 . C5 9_555 50.6(10) yes
H62 5_555 C5 . C5 9_555 154.0 no
H42 9_555 C5 . C5 9_555 79.1 no
C5 14_556 C5 . H61 . 108.0 no
N1 . C5 . H61 . 113.6 no
H62 5_555 C5 . H61 . 11.1 no
H42 9_555 C5 . H61 . 100.2 no
C5 9_555 C5 . H61 . 160.3 no
C5 14_556 C5 . H51 . 109.9 no
N1 . C5 . H51 . 108.3 no
H62 5_555 C5 . H51 . 6.6 no
H42 9_555 C5 . H51 . 103.5 no
C5 9_555 C5 . H51 . 156.1 no
C5 14_556 C5 . H52 . 110.2 no
N1 . C5 . H52 . 109.1 no
H62 5_555 C5 . H52 . 116.5 no
H42 9_555 C5 . H52 . 6.5 no
C5 9_555 C5 . H52 . 73.3 no
C5 14_556 C5 . H41 . 113.9 no
N1 . C5 . H41 . 113.4 no
H62 5_555 C5 . H41 . 108.1 no
H42 9_555 C5 . H41 . 2.1 no
C5 9_555 C5 . H41 . 81.2 no
H61 . C5 . H51 . 5.4 no
H61 . C5 . H52 . 106.7 no
H51 . C5 . H52 . 110.1 no
H61 . C5 . H41 . 98.2 no
H51 . C5 . H41 . 101.6 no
H52 . C5 . H41 . 8.5 no
C4 6_556 C4 . N1 . 108.4(13) yes
C4 6_556 C4 . H41 9_555 111.0 no
N1 . C4 . H41 9_555 108.3 no
C4 6_556 C4 . H42 9_555 110.8 no
N1 . C4 . H42 9_555 107.3 no
H41 9_555 C4 . H42 9_555 110.8 no
C4 6_556 C4 . H52 9_555 111.7 no
N1 . C4 . H52 9_555 116.5 no
H41 9_555 C4 . H52 9_555 10.0 no
H42 9_555 C4 . H52 9_555 101.9 no
C4 6_556 C4 . H52 . 111.7 no
N1 . C4 . H52 . 116.5 no
H41 9_555 C4 . H52 . 100.7 no
H42 9_555 C4 . H52 . 11.3 no
H52 9_555 C4 . H52 . 91.5 no
C4 6_556 C4 . H41 . 111.0 no
N1 . C4 . H41 . 108.3 no
H41 9_555 C4 . H41 . 109.7 no
H42 9_555 C4 . H41 . 1.3 no
H52 9_555 C4 . H41 . 100.7 no
C4 6_556 C4 . H42 . 110.8 no
N1 . C4 . H42 . 107.3 no
H41 9_555 C4 . H42 . 1.3 no
H42 9_555 C4 . H42 . 112.0 no
H52 9_555 C4 . H42 . 11.3 no
H52 . C4 . H41 . 10.0 no
H52 . C4 . H42 . 101.9 no
H41 . C4 . H42 . 110.8 no
C8 6_555 C7 . C8 . 119(5) yes
C8 6_555 C7 . H71 . 120.3 no
C8 . C7 . H71 . 120.3 no
C8 5_655 C8 . C7 . 120(2) yes
C8 5_655 C8 . H81 . 119.3 no
C7 . C8 . H81 . 120.4 no
C10 5_655 C9 . C10 . 119.9(8) yes
C10 5_655 C9 . H91 . 120.1 no
C10 . C9 . H91 . 120.1 no
C10 14_556 C10 . C9 . 120.1(4) yes
C10 14_556 C10 . H101 . 120.0 no
C9 . C10 . H101 . 120.0 no
C6 10_556 C6 . H61 5_555 107.0 no
C6 10_556 C6 . N1 . 110.0(13) yes
H61 5_555 C6 . N1 . 108.7 no
C6 10_556 C6 . H51 5_555 110.3 no
H61 5_555 C6 . H51 5_555 3.6 no
N1 . C6 . H51 5_555 108.4 no
C6 10_556 C6 . H62 5_555 110.2 no
H61 5_555 C6 . H62 5_555 108.6 no
N1 . C6 . H62 5_555 112.2 no
H51 5_555 C6 . H62 5_555 105.8 no
C6 10_556 C6 . H61 . 107.0 no
H61 5_555 C6 . H61 . 115.4 no
N1 . C6 . H61 . 108.7 no
H51 5_555 C6 . H61 . 112.5 no
H62 5_555 C6 . H61 . 6.7 no
C6 10_556 C6 . H62 . 110.2 no
H61 5_555 C6 . H62 . 6.7 no
N1 . C6 . H62 . 112.2 no
H51 5_555 C6 . H62 . 4.4 no
H62 5_555 C6 . H62 . 101.9 no
C6 10_556 C6 . H51 . 110.3 no
H61 5_555 C6 . H51 . 112.5 no
N1 . C6 . H51 . 108.4 no
H51 5_555 C6 . H51 . 109.5 no
H62 5_555 C6 . H51 . 4.4 no
H61 . C6 . H62 . 108.6 no
H61 . C6 . H51 . 3.6 no
H62 . C6 . H51 . 105.8 no
C6 . H61 . C5 . 66.7 no
C5 5_555 H62 . C6 . 71.2 no
C6 . H51 . C5 . 69.0 no
C5 . H52 . C4 . 63.2 no
C4 . H41 . C5 . 64.7 no
C4 . H42 . C5 9_555 68.1 no

loop_
_geom_bond_atom_site_label_1
_geom_bond_site_symmetry_1
_geom_bond_atom_site_label_2
_geom_bond_site_symmetry_2
_geom_bond_distance
_geom_bond_publ_flag
Zn1 . Zn1 2_555 2.957(3) yes
Zn1 . O1 5_555 2.022(5) yes
Zn1 . O1 9_555 2.022(5) yes
Zn1 . O1 13_555 2.022(5) yes
Zn1 . O1 . 2.022(5) yes
Zn1 . N1 . 2.107(11) yes
O1 . C1 . 1.258(7) yes
C1 . C2 . 1.488(14) yes
C2 . C3 14_555 1.379(9) yes
C2 . C3 . 1.379(9) yes
C3 . C3 15_555 1.401(15) yes
C3 . H31 . 0.950 no
N1 . C4 5_555 1.46(3) yes
N1 . C5 5_555 1.449(8) yes
N1 . C5 13_555 1.449(8) yes
N1 . C5 9_555 1.449(8) yes
N1 . C6 9_555 1.44(3) yes
N1 . C5 . 1.449(8) yes
N1 . C4 . 1.46(3) yes
N1 . C6 . 1.44(3) yes
C5 . C5 14_556 1.56(4) yes
C5 . H62 5_555 0.997 no
C5 . H42 9_555 0.858 no
C5 . C5 9_555 1.84(4) yes
C5 . H61 . 0.952 no
C5 . H51 . 0.964 no
C5 . H52 . 1.003 no
C5 . H41 . 0.895 no
C4 . C4 6_556 1.60(6) yes
C4 . H41 9_555 0.959 no
C4 . H42 9_555 0.915 no
C4 . H52 9_555 0.883 no
C4 . H52 . 0.883 no
C4 . H41 . 0.959 no
C4 . H42 . 0.915 no
C7 . C8 6_555 1.36(2) yes
C7 . C8 . 1.36(2) yes
C7 . H71 . 0.950 no
C8 . C8 5_655 1.37(4) yes
C8 . H81 . 0.950 no
C9 . C10 5_655 1.35(3) yes
C9 . C10 . 1.35(3) yes
C9 . H91 . 0.950 no
C10 . C10 14_556 1.39(4) yes
C10 . H101 . 0.950 no
C6 . C6 10_556 1.54(6) yes
C6 . H61 5_555 1.042 no
C6 . H51 5_555 0.977 no
C6 . H62 5_555 0.885 no
C6 . H61 . 1.042 no
C6 . H62 . 0.885 no
C6 . H51 . 0.977 no
